data_4125342
loop_
_publ_author_name
'Metrano, Anthony J.'
'Abascal, Nadia C.'
'Mercado, Brandon Q.'
'Paulson, Eric K.'
'Hurtley, Anna E.'
'Miller, Scott J.'

_publ_section_title
;
 Diversity of Secondary Structure in Catalytic Peptides with
 \b-Turn-Biased Sequences.
;
_journal_issue 1
_journal_name_full 'Journal of the American Chemical Society'
_journal_page_first 492
_journal_page_last 516
_journal_paper_doi 10.1021/jacs.6b11348
_journal_volume 139
_journal_year 2017
_chemical_absolute_configuration ad
_chemical_formula_moiety 'C32 H49 N5 O7, 0.5(C4 H8 O)'
_chemical_formula_sum 'C34 H53 N5 O7.5'
_chemical_formula_weight 651.81
_space_group_crystal_system orthorhombic
_space_group_IT_number 19
_space_group_name_Hall 'P 2ac 2ab'
_space_group_name_H-M_alt 'P 21 21 21'
_symmetry_space_group_name_Hall 'P 2ac 2ab'
_symmetry_space_group_name_H-M 'P 21 21 21'
_atom_sites_solution_hydrogens mixed
_atom_sites_solution_primary direct
_atom_sites_solution_secondary difmap
_audit_creation_method SHELXL-2014/7
_cell_angle_alpha 90
_cell_angle_beta 90
_cell_angle_gamma 90
_cell_formula_units_Z 8
_cell_length_a 16.3898(11)
_cell_length_b 18.3004(13)
_cell_length_c 24.0255(17)
_cell_measurement_reflns_used 3308
_cell_measurement_temperature 93(2)
_cell_measurement_theta_max 68.3
_cell_measurement_theta_min 2.4
_cell_volume 7206.2(9)
_computing_cell_refinement 'CrystalClear-SM Expert 2.0 r15 (Rigaku, 2011)'
_computing_data_collection 'CrystalClear-SM Expert 2.0 r15 (Rigaku, 2011)'
_computing_data_reduction 'CrystalClear-SM Expert 2.0 r15 (Rigaku, 2011)'
_computing_molecular_graphics
; 
Dolomanov, O.V.; Bourhis, L.J.; Gildea, R.J.; Howard, J.A.K.; Puschmann, H., 
OLEX2: A complete structure solution, refinement and analysis program 
(2009). J. Appl. Cryst., 42, 339-341. 
;
_computing_publication_material 'CIFTAB-2013/2 (Sheldrick, 2014)'
_computing_structure_refinement 'SHELXL-2014/7 (Sheldrick, 2014)'
_computing_structure_solution 'SHELXT-2014/5 (Sheldrick, 2014)'
_diffrn_ambient_temperature 93(2)
_diffrn_detector_area_resol_mean 22.2
_diffrn_measured_fraction_theta_full 0.999
_diffrn_measured_fraction_theta_max 0.998
_diffrn_measurement_device_type 'Rigaku Saturn 944+ CCD'
_diffrn_measurement_method \w
_diffrn_radiation_type CuK\a
_diffrn_radiation_wavelength 1.54178
_diffrn_reflns_av_R_equivalents 0.1316
_diffrn_reflns_av_unetI/netI 0.0562
_diffrn_reflns_Laue_measured_fraction_full 0.999
_diffrn_reflns_Laue_measured_fraction_max 0.998
_diffrn_reflns_limit_h_max 19
_diffrn_reflns_limit_h_min -19
_diffrn_reflns_limit_k_max 21
_diffrn_reflns_limit_k_min -21
_diffrn_reflns_limit_l_max 28
_diffrn_reflns_limit_l_min -28
_diffrn_reflns_number 252001
_diffrn_reflns_point_group_measured_fraction_full 0.999
_diffrn_reflns_point_group_measured_fraction_max 0.996
_diffrn_reflns_theta_full 67.679
_diffrn_reflns_theta_max 67.913
_diffrn_reflns_theta_min 3.035
_diffrn_source 'Sealed Tube'
_exptl_absorpt_coefficient_mu 0.692
_exptl_absorpt_correction_T_max 1.000
_exptl_absorpt_correction_T_min 0.827
_exptl_absorpt_correction_type multi-scan
_exptl_absorpt_process_details 'Jacobson, R. (1998) Private Communication'
_exptl_crystal_colour Colorless
_exptl_crystal_density_diffrn 1.202
_exptl_crystal_density_method 'not measured'
_exptl_crystal_description Block
_exptl_crystal_F_000 2816
_exptl_crystal_size_max 0.200
_exptl_crystal_size_mid 0.020
_exptl_crystal_size_min 0.020
_refine_diff_density_max 0.275
_refine_diff_density_min -0.265
_refine_diff_density_rms 0.072
_refine_ls_abs_structure_details
; 
 Flack x determined using 3715 quotients [(I+)-(I-)]/[(I+)+(I-)] 
 (Parsons, Flack and Wagner, Acta Cryst. B69 (2013) 249-259). 
;
_refine_ls_abs_structure_Flack -0.08(7)
_refine_ls_extinction_coef 0.00046(6)
_refine_ls_extinction_expression Fc^*^=kFc[1+0.001xFc^2^\l^3^/sin(2\q)]^-1/4^
_refine_ls_extinction_method 'SHELXL-2014/7 (Sheldrick 2014'
_refine_ls_goodness_of_fit_ref 1.010
_refine_ls_hydrogen_treatment mixed
_refine_ls_matrix_type full
_refine_ls_number_parameters 879
_refine_ls_number_reflns 13060
_refine_ls_number_restraints 6
_refine_ls_restrained_S_all 1.010
_refine_ls_R_factor_all 0.0731
_refine_ls_R_factor_gt 0.0445
_refine_ls_shift/su_max 0.000
_refine_ls_shift/su_mean 0.000
_refine_ls_structure_factor_coef Fsqd
_refine_ls_weighting_details 'w=1/[\s^2^(Fo^2^)+(0.0637P)^2^] where P=(Fo^2^+2Fc^2^)/3'
_refine_ls_weighting_scheme calc
_refine_ls_wR_factor_gt 0.1004
_refine_ls_wR_factor_ref 0.1180
_reflns_Friedel_coverage 0.824
_reflns_Friedel_fraction_full 0.999
_reflns_Friedel_fraction_max 0.994
_reflns_number_gt 9803
_reflns_number_total 13060
_reflns_threshold_expression 'I > 2\s(I)'
_cod_data_source_file ja6b11348_si_018.cif
_cod_data_source_block 007-16091
_cod_depositor_comments 'Adding full bibliography for 4125336--4125366.cif.'
_cod_original_formula_sum 'C34 H53 N5 O7.50'
_cod_database_code 4125342
_shelx_shelxl_version_number 2014/7
_shelx_space_group_comment
; 
The symmetry employed for this shelxl refinement is uniquely defined 
by the following loop, which should always be used as a source of 
symmetry information in preference to the above space-group names. 
They are only intended as comments. 
;
_shelx_estimated_absorpt_t_min 0.874
_shelx_estimated_absorpt_t_max 0.986

loop_
_space_group_symop_operation_xyz
'x, y, z'
'-x+1/2, -y, z+1/2'
'-x, y+1/2, -z+1/2'
'x+1/2, -y+1/2, -z'

loop_
_atom_site_label
_atom_site_type_symbol
_atom_site_fract_x
_atom_site_fract_y
_atom_site_fract_z
_atom_site_U_iso_or_equiv
_atom_site_adp_type
_atom_site_occupancy
_atom_site_site_symmetry_order
_atom_site_calc_flag
_atom_site_refinement_flags_posn
_atom_site_refinement_flags_adp
O1 O 0.45350(16) 0.51186(14) 0.17655(11) 0.0400(6) Uani 1 1 d . .
O2 O 0.37636(18) 0.41172(16) 0.16585(12) 0.0481(7) Uani 1 1 d . .
O3 O 0.56959(17) 0.27868(14) 0.21918(10) 0.0423(7) Uani 1 1 d . .
O4 O 0.62706(15) 0.22460(13) 0.06148(10) 0.0342(6) Uani 1 1 d . .
O5 O 0.45988(15) 0.34105(13) 0.02733(10) 0.0344(6) Uani 1 1 d . .
O6 O 0.32588(16) 0.22930(15) 0.08908(11) 0.0397(6) Uani 1 1 d . .
O7 O 0.19403(15) 0.19942(14) 0.06837(11) 0.0369(6) Uani 1 1 d . .
N1 N 0.5100(2) 0.32711(17) 0.14248(13) 0.0349(7) Uani 1 1 d D .
H1 H 0.487(2) 0.317(2) 0.1071(12) 0.046(12) Uiso 1 1 d D .
N2 N 0.50003(18) 0.19427(16) 0.09097(12) 0.0294(7) Uani 1 1 d D .
H2 H 0.4446(16) 0.194(2) 0.0809(17) 0.050(12) Uiso 1 1 d D .
N3 N 0.43746(18) 0.23379(16) -0.01407(12) 0.0308(7) Uani 1 1 d . .
N4 N 0.26386(19) 0.26660(17) 0.00882(13) 0.0340(7) Uani 1 1 d D .
H4 H 0.213(2) 0.270(3) -0.0091(19) 0.071(15) Uiso 1 1 d D .
N5 N 0.2248(2) 0.42087(18) 0.02075(14) 0.0409(8) Uani 1 1 d . .
C1 C 0.3804(3) 0.5536(2) 0.18634(18) 0.0451(10) Uani 1 1 d . .
H1A H 0.3477 0.5552 0.1522 0.068 Uiso 1 1 calc R U
H1B H 0.3952 0.6035 0.1973 0.068 Uiso 1 1 calc R U
H1C H 0.3487 0.5307 0.2161 0.068 Uiso 1 1 calc R U
C2 C 0.4421(3) 0.4405(2) 0.16649(15) 0.0367(9) Uani 1 1 d . .
C3 C 0.5233(2) 0.40256(19) 0.15722(16) 0.0344(9) Uani 1 1 d . .
H3 H 0.5545 0.4039 0.1930 0.041 Uiso 1 1 calc R U
C4 C 0.5363(2) 0.2710(2) 0.17319(15) 0.0330(8) Uani 1 1 d . .
C5 C 0.5203(2) 0.1943(2) 0.15067(14) 0.0304(8) Uani 1 1 d . .
C6 C 0.5904(2) 0.1407(2) 0.16339(16) 0.0348(9) Uani 1 1 d . .
H6A H 0.6285 0.1374 0.1315 0.042 Uiso 1 1 calc R U
H6B H 0.6212 0.1564 0.1968 0.042 Uiso 1 1 calc R U
C7 C 0.5491(2) 0.06846(19) 0.17341(15) 0.0330(9) Uani 1 1 d . .
C8 C 0.5825(3) -0.0007(2) 0.17539(16) 0.0428(10) Uani 1 1 d . .
H8 H 0.6389 -0.0081 0.1679 0.051 Uiso 1 1 calc R U
C9 C 0.5326(3) -0.0592(2) 0.18847(17) 0.0462(11) Uani 1 1 d . .
H9 H 0.5550 -0.1070 0.1907 0.055 Uiso 1 1 calc R U
C10 C 0.4503(3) -0.0487(2) 0.19832(16) 0.0446(11) Uani 1 1 d . .
H10 H 0.4167 -0.0896 0.2067 0.054 Uiso 1 1 calc R U
C11 C 0.4163(3) 0.0203(2) 0.19619(15) 0.0385(10) Uani 1 1 d . .
H11 H 0.3597 0.0271 0.2030 0.046 Uiso 1 1 calc R U
C12 C 0.4665(2) 0.0796(2) 0.18389(14) 0.0328(9) Uani 1 1 d . .
C13 C 0.4467(2) 0.1603(2) 0.18200(15) 0.0328(8) Uani 1 1 d . .
H13A H 0.4419 0.1808 0.2200 0.039 Uiso 1 1 calc R U
H13B H 0.3951 0.1692 0.1617 0.039 Uiso 1 1 calc R U
C14 C 0.5547(2) 0.21269(19) 0.05122(15) 0.0306(8) Uani 1 1 d . .
C15 C 0.5242(2) 0.2154(2) -0.00836(15) 0.0327(8) Uani 1 1 d . .
H15 H 0.5571 0.2523 -0.0294 0.039 Uiso 1 1 calc R U
C16 C 0.5316(3) 0.1419(2) -0.03748(16) 0.0395(9) Uani 1 1 d . .
H16A H 0.5239 0.1012 -0.0109 0.047 Uiso 1 1 calc R U
H16B H 0.5855 0.1367 -0.0557 0.047 Uiso 1 1 calc R U
C17 C 0.4633(3) 0.1437(2) -0.08042(16) 0.0421(10) Uani 1 1 d . .
H17A H 0.4794 0.1723 -0.1137 0.051 Uiso 1 1 calc R U
H17B H 0.4477 0.0937 -0.0921 0.051 Uiso 1 1 calc R U
C18 C 0.3943(2) 0.1809(2) -0.04904(16) 0.0386(9) Uani 1 1 d . .
H18A H 0.3563 0.2057 -0.0749 0.046 Uiso 1 1 calc R U
H18B H 0.3634 0.1454 -0.0262 0.046 Uiso 1 1 calc R U
C19 C 0.4120(2) 0.2992(2) 0.00390(15) 0.0312(8) Uani 1 1 d . .
C20 C 0.3231(2) 0.32264(19) -0.00538(16) 0.0331(9) Uani 1 1 d . .
H20 H 0.3168 0.3330 -0.0460 0.040 Uiso 1 1 calc R U
C21 C 0.3084(2) 0.3945(2) 0.02553(17) 0.0384(9) Uani 1 1 d . .
H21A H 0.3216 0.3875 0.0654 0.046 Uiso 1 1 calc R U
H21B H 0.3459 0.4322 0.0106 0.046 Uiso 1 1 calc R U
C22 C 0.2065(3) 0.4479(2) -0.03520(18) 0.0490(11) Uani 1 1 d . .
H22A H 0.2395 0.4914 -0.0428 0.073 Uiso 1 1 calc R U
H22B H 0.1485 0.4606 -0.0376 0.073 Uiso 1 1 calc R U
H22C H 0.2192 0.4099 -0.0626 0.073 Uiso 1 1 calc R U
C23 C 0.2102(3) 0.4780(3) 0.0620(2) 0.0582(13) Uani 1 1 d . .
H23A H 0.2246 0.4598 0.0990 0.087 Uiso 1 1 calc R U
H23B H 0.1525 0.4918 0.0614 0.087 Uiso 1 1 calc R U
H23C H 0.2438 0.5208 0.0531 0.087 Uiso 1 1 calc R U
C24 C 0.5748(2) 0.4409(2) 0.11235(16) 0.0354(9) Uani 1 1 d . .
H24A H 0.5463 0.4366 0.0762 0.042 Uiso 1 1 calc R U
H24B H 0.5784 0.4935 0.1216 0.042 Uiso 1 1 calc R U
C25 C 0.6612(2) 0.4108(2) 0.10578(18) 0.0427(10) Uani 1 1 d . .
H25 H 0.6572 0.3581 0.0952 0.051 Uiso 1 1 calc R U
C26 C 0.7028(3) 0.4515(3) 0.0588(2) 0.0600(13) Uani 1 1 d . .
H26A H 0.6700 0.4472 0.0249 0.090 Uiso 1 1 calc R U
H26B H 0.7569 0.4304 0.0524 0.090 Uiso 1 1 calc R U
H26C H 0.7084 0.5031 0.0689 0.090 Uiso 1 1 calc R U
C27 C 0.7094(3) 0.4163(3) 0.1595(2) 0.0599(13) Uani 1 1 d . .
H27A H 0.7105 0.4672 0.1720 0.090 Uiso 1 1 calc R U
H27B H 0.7653 0.3992 0.1531 0.090 Uiso 1 1 calc R U
H27C H 0.6835 0.3859 0.1881 0.090 Uiso 1 1 calc R U
C28 C 0.2664(2) 0.2316(2) 0.05837(16) 0.0325(8) Uani 1 1 d . .
C29 C 0.1834(2) 0.1497(2) 0.11606(16) 0.0385(9) Uani 1 1 d . .
C30 C 0.0951(3) 0.1279(3) 0.1105(2) 0.0525(12) Uani 1 1 d . .
H30A H 0.0604 0.1709 0.1160 0.079 Uiso 1 1 calc R U
H30B H 0.0819 0.0910 0.1387 0.079 Uiso 1 1 calc R U
H30C H 0.0856 0.1076 0.0734 0.079 Uiso 1 1 calc R U
C31 C 0.2386(3) 0.0836(2) 0.10898(19) 0.0466(11) Uani 1 1 d . .
H31A H 0.2276 0.0604 0.0730 0.070 Uiso 1 1 calc R U
H31B H 0.2282 0.0486 0.1390 0.070 Uiso 1 1 calc R U
H31C H 0.2958 0.0992 0.1104 0.070 Uiso 1 1 calc R U
C32 C 0.1975(3) 0.1897(2) 0.17031(17) 0.0512(11) Uani 1 1 d . .
H32A H 0.2541 0.2068 0.1720 0.077 Uiso 1 1 calc R U
H32B H 0.1869 0.1566 0.2016 0.077 Uiso 1 1 calc R U
H32C H 0.1606 0.2318 0.1726 0.077 Uiso 1 1 calc R U
O1B O 0.16809(17) 0.36749(15) 0.29350(11) 0.0434(7) Uani 1 1 d . .
O2B O 0.2052(2) 0.45883(18) 0.34891(14) 0.0671(10) Uani 1 1 d . .
O3B O -0.01019(16) 0.29019(15) 0.31677(11) 0.0425(7) Uani 1 1 d . .
O4B O -0.05303(15) 0.21283(14) 0.44806(10) 0.0375(6) Uani 1 1 d . .
O5B O 0.15908(15) 0.25749(13) 0.50057(11) 0.0353(6) Uani 1 1 d . .
O6B O 0.25563(16) 0.15361(14) 0.42339(10) 0.0371(6) Uani 1 1 d . .
O7B O 0.38164(15) 0.20661(15) 0.41512(10) 0.0404(6) Uani 1 1 d . .
N1B N 0.09079(19) 0.30084(16) 0.38059(13) 0.0331(7) Uani 1 1 d D .
H1BA H 0.120(2) 0.279(2) 0.4100(13) 0.043(11) Uiso 1 1 d D .
N2B N 0.06099(19) 0.15964(16) 0.41551(12) 0.0288(7) Uani 1 1 d D .
H2B H 0.1129(16) 0.1441(19) 0.4246(15) 0.035(11) Uiso 1 1 d D .
N3B N 0.12046(18) 0.14414(16) 0.52373(12) 0.0308(7) Uani 1 1 d . .
N4B N 0.32275(19) 0.20308(19) 0.49689(13) 0.0379(8) Uani 1 1 d D .
H4B H 0.3674(19) 0.2296(19) 0.5094(15) 0.040(11) Uiso 1 1 d D .
N5B N 0.2246(2) 0.1963(2) 0.63563(13) 0.0451(9) Uani 1 1 d . .
C1B C 0.2263(3) 0.3932(2) 0.25246(18) 0.0477(11) Uani 1 1 d . .
H1BB H 0.2261 0.3601 0.2204 0.072 Uiso 1 1 calc R U
H1BC H 0.2810 0.3943 0.2689 0.072 Uiso 1 1 calc R U
H1BD H 0.2111 0.4425 0.2403 0.072 Uiso 1 1 calc R U
C2B C 0.1625(3) 0.4066(2) 0.34004(17) 0.0386(9) Uani 1 1 d . .
C3B C 0.0945(2) 0.3803(2) 0.37831(17) 0.0367(9) Uani 1 1 d . .
H3B H 0.0416 0.3983 0.3628 0.044 Uiso 1 1 calc R U
C4B C 0.0360(2) 0.2623(2) 0.35057(15) 0.0325(8) Uani 1 1 d . .
C5B C 0.0412(2) 0.17885(19) 0.35755(14) 0.0305(8) Uani 1 1 d . .
C6B C 0.1093(2) 0.1490(2) 0.31909(15) 0.0354(9) Uani 1 1 d . .
H6BA H 0.1178 0.1815 0.2867 0.043 Uiso 1 1 calc R U
H6BB H 0.1614 0.1438 0.3396 0.043 Uiso 1 1 calc R U
C7B C 0.0772(3) 0.0754(2) 0.30092(15) 0.0364(9) Uani 1 1 d . .
C8B C 0.1183(3) 0.0188(2) 0.27442(17) 0.0477(11) Uani 1 1 d . .
H8B H 0.1746 0.0232 0.2655 0.057 Uiso 1 1 calc R U
C9B C 0.0751(3) -0.0446(2) 0.26122(19) 0.0559(13) Uani 1 1 d . .
H9B H 0.1023 -0.0836 0.2430 0.067 Uiso 1 1 calc R U
C10B C -0.0067(3) -0.0514(2) 0.2743(2) 0.0567(13) Uani 1 1 d . .
H10B H -0.0350 -0.0953 0.2657 0.068 Uiso 1 1 calc R U
C11B C -0.0473(3) 0.0055(2) 0.29996(18) 0.0475(11) Uani 1 1 d . .
H11B H -0.1036 0.0013 0.3088 0.057 Uiso 1 1 calc R U
C12B C -0.0049(3) 0.0691(2) 0.31264(16) 0.0373(9) Uani 1 1 d . .
C13B C -0.0364(2) 0.1388(2) 0.33850(16) 0.0366(9) Uani 1 1 d . .
H13C H -0.0726 0.1281 0.3705 0.044 Uiso 1 1 calc R U
H13D H -0.0669 0.1683 0.3109 0.044 Uiso 1 1 calc R U
C14B C 0.0114(2) 0.18071(19) 0.45700(15) 0.0301(8) Uani 1 1 d . .
C15B C 0.0351(2) 0.1633(2) 0.51621(14) 0.0338(9) Uani 1 1 d . .
H15B H 0.0222 0.2065 0.5402 0.041 Uiso 1 1 calc R U
C16B C -0.0111(3) 0.0966(2) 0.53868(18) 0.0479(11) Uani 1 1 d . .
H16C H -0.0262 0.1036 0.5782 0.057 Uiso 1 1 calc R U
H16D H -0.0611 0.0873 0.5168 0.057 Uiso 1 1 calc R U
C17B C 0.0496(3) 0.0344(2) 0.53221(19) 0.0518(12) Uani 1 1 d . .
H17C H 0.0373 -0.0058 0.5585 0.062 Uiso 1 1 calc R U
H17D H 0.0489 0.0149 0.4938 0.062 Uiso 1 1 calc R U
C18B C 0.1313(3) 0.0691(2) 0.54543(18) 0.0420(10) Uani 1 1 d . .
H18C H 0.1420 0.0693 0.5860 0.050 Uiso 1 1 calc R U
H18D H 0.1764 0.0435 0.5262 0.050 Uiso 1 1 calc R U
C19B C 0.1772(2) 0.1966(2) 0.51880(14) 0.0307(8) Uani 1 1 d . .
C20B C 0.2634(2) 0.1799(2) 0.53771(15) 0.0359(9) Uani 1 1 d . .
H20B H 0.2693 0.1263 0.5448 0.043 Uiso 1 1 calc R U
C21B C 0.2782(3) 0.2223(3) 0.59173(16) 0.0452(11) Uani 1 1 d . .
H21C H 0.3357 0.2162 0.6034 0.054 Uiso 1 1 calc R U
H21D H 0.2683 0.2749 0.5852 0.054 Uiso 1 1 calc R U
C22B C 0.2660(3) 0.1445(3) 0.6713(2) 0.0628(13) Uani 1 1 d . .
H22D H 0.2828 0.1019 0.6493 0.094 Uiso 1 1 calc R U
H22E H 0.2290 0.1288 0.7010 0.094 Uiso 1 1 calc R U
H22F H 0.3143 0.1676 0.6877 0.094 Uiso 1 1 calc R U
C23B C 0.1944(3) 0.2576(3) 0.6681(2) 0.0717(15) Uani 1 1 d . .
H23D H 0.2406 0.2840 0.6845 0.108 Uiso 1 1 calc R U
H23E H 0.1589 0.2396 0.6979 0.108 Uiso 1 1 calc R U
H23F H 0.1635 0.2907 0.6439 0.108 Uiso 1 1 calc R U
C24B C 0.1040(2) 0.4118(2) 0.43686(16) 0.0384(9) Uani 1 1 d . .
H24C H 0.1122 0.4653 0.4339 0.046 Uiso 1 1 calc R U
H24D H 0.1535 0.3907 0.4541 0.046 Uiso 1 1 calc R U
C25B C 0.0310(3) 0.3973(2) 0.47533(18) 0.0445(10) Uani 1 1 d . .
H25B H 0.0166 0.3444 0.4724 0.053 Uiso 1 1 calc R U
C26B C 0.0543(3) 0.4132(3) 0.53559(18) 0.0562(12) Uani 1 1 d . .
H26D H 0.1012 0.3829 0.5461 0.084 Uiso 1 1 calc R U
H26E H 0.0080 0.4020 0.5600 0.084 Uiso 1 1 calc R U
H26F H 0.0687 0.4649 0.5394 0.084 Uiso 1 1 calc R U
C27B C -0.0428(3) 0.4414(3) 0.4580(2) 0.0672(14) Uani 1 1 d . .
H27D H -0.0290 0.4935 0.4581 0.101 Uiso 1 1 calc R U
H27E H -0.0876 0.4325 0.4842 0.101 Uiso 1 1 calc R U
H27F H -0.0597 0.4267 0.4205 0.101 Uiso 1 1 calc R U
C28B C 0.3144(2) 0.1850(2) 0.44297(16) 0.0360(9) Uani 1 1 d . .
C29B C 0.3840(2) 0.2089(2) 0.35400(14) 0.0339(9) Uani 1 1 d . .
C30B C 0.3222(3) 0.2633(2) 0.33329(18) 0.0457(10) Uani 1 1 d . .
H30D H 0.2671 0.2441 0.3394 0.069 Uiso 1 1 calc R U
H30E H 0.3307 0.2718 0.2934 0.069 Uiso 1 1 calc R U
H30F H 0.3287 0.3094 0.3536 0.069 Uiso 1 1 calc R U
C31B C 0.3690(3) 0.1334(2) 0.32951(18) 0.0502(12) Uani 1 1 d . .
H31D H 0.4120 0.1000 0.3420 0.075 Uiso 1 1 calc R U
H31E H 0.3696 0.1365 0.2888 0.075 Uiso 1 1 calc R U
H31F H 0.3159 0.1152 0.3420 0.075 Uiso 1 1 calc R U
C32B C 0.4702(2) 0.2349(2) 0.34361(17) 0.0413(10) Uani 1 1 d . .
H32D H 0.4800 0.2378 0.3034 0.062 Uiso 1 1 calc R U
H32E H 0.5088 0.2004 0.3604 0.062 Uiso 1 1 calc R U
H32F H 0.4777 0.2833 0.3603 0.062 Uiso 1 1 calc R U
O1S O 0.0792(2) 0.70464(19) 0.33974(18) 0.0818(11) Uani 1 1 d . .
C1S C 0.1317(3) 0.7513(3) 0.3083(2) 0.0544(12) Uani 1 1 d . .
H1SA H 0.1327 0.8012 0.3241 0.065 Uiso 1 1 calc R U
H1SB H 0.1144 0.7538 0.2689 0.065 Uiso 1 1 calc R U
C2S C 0.2125(3) 0.7154(3) 0.3137(2) 0.0566(12) Uani 1 1 d . .
H2SA H 0.2367 0.7241 0.3509 0.068 Uiso 1 1 calc R U
H2SB H 0.2509 0.7326 0.2847 0.068 Uiso 1 1 calc R U
C3S C 0.1904(3) 0.6340(3) 0.3055(2) 0.0616(13) Uani 1 1 d . .
H3SA H 0.1890 0.6209 0.2655 0.074 Uiso 1 1 calc R U
H3SB H 0.2293 0.6016 0.3250 0.074 Uiso 1 1 calc R U
C4S C 0.1063(3) 0.6300(3) 0.3312(2) 0.0605(13) Uani 1 1 d . .
H4SA H 0.0683 0.6039 0.3060 0.073 Uiso 1 1 calc R U
H4SB H 0.1084 0.6035 0.3671 0.073 Uiso 1 1 calc R U

loop_
_atom_site_aniso_label
_atom_site_aniso_U_11
_atom_site_aniso_U_22
_atom_site_aniso_U_33
_atom_site_aniso_U_23
_atom_site_aniso_U_13
_atom_site_aniso_U_12
O1 0.0352(16) 0.0367(15) 0.0481(16) 0.0012(12) 0.0016(13) 0.0039(12)
O2 0.0380(17) 0.0503(17) 0.0560(18) -0.0083(14) 0.0026(14) -0.0042(15)
O3 0.0480(18) 0.0437(16) 0.0352(15) 0.0021(12) -0.0114(13) -0.0031(13)
O4 0.0268(14) 0.0404(14) 0.0354(14) 0.0020(11) -0.0005(11) -0.0044(12)
O5 0.0302(14) 0.0377(14) 0.0354(14) 0.0022(11) -0.0040(12) -0.0037(12)
O6 0.0288(15) 0.0519(17) 0.0384(15) 0.0078(12) -0.0030(13) 0.0004(13)
O7 0.0267(14) 0.0396(14) 0.0443(16) 0.0117(12) 0.0018(12) -0.0019(12)
N1 0.0379(19) 0.0333(17) 0.0336(18) 0.0030(14) -0.0067(15) -0.0008(14)
N2 0.0235(17) 0.0354(17) 0.0292(16) 0.0037(13) -0.0019(13) -0.0031(14)
N3 0.0285(17) 0.0324(17) 0.0314(16) 0.0004(13) -0.0032(13) -0.0054(14)
N4 0.0268(18) 0.0369(18) 0.0382(18) 0.0061(14) -0.0045(15) -0.0044(14)
N5 0.0347(19) 0.0379(18) 0.050(2) -0.0032(16) -0.0053(16) 0.0059(15)
C1 0.045(3) 0.044(2) 0.046(2) 0.0011(19) 0.006(2) 0.009(2)
C2 0.036(2) 0.040(2) 0.034(2) -0.0019(17) -0.0024(18) -0.0013(19)
C3 0.036(2) 0.031(2) 0.036(2) -0.0014(16) -0.0061(18) -0.0031(17)
C4 0.027(2) 0.037(2) 0.035(2) 0.0032(17) 0.0015(17) -0.0016(17)
C5 0.0255(19) 0.038(2) 0.0274(19) 0.0024(15) -0.0024(15) -0.0007(16)
C6 0.029(2) 0.042(2) 0.034(2) 0.0029(17) -0.0022(17) 0.0033(17)
C7 0.035(2) 0.035(2) 0.0297(19) 0.0006(16) -0.0036(17) 0.0009(18)
C8 0.045(3) 0.047(3) 0.036(2) -0.0032(19) -0.0067(19) 0.007(2)
C9 0.060(3) 0.037(2) 0.041(2) -0.0026(18) -0.009(2) 0.006(2)
C10 0.063(3) 0.034(2) 0.037(2) 0.0053(17) -0.009(2) -0.009(2)
C11 0.039(2) 0.045(2) 0.031(2) 0.0059(17) -0.0059(18) -0.007(2)
C12 0.038(2) 0.033(2) 0.0280(19) 0.0006(15) -0.0012(17) -0.0037(18)
C13 0.030(2) 0.038(2) 0.0306(19) 0.0043(16) 0.0020(16) 0.0009(17)
C14 0.029(2) 0.0297(19) 0.034(2) 0.0020(16) -0.0022(17) -0.0023(16)
C15 0.028(2) 0.037(2) 0.033(2) 0.0033(16) 0.0025(16) -0.0039(17)
C16 0.037(2) 0.044(2) 0.037(2) -0.0053(18) -0.0023(18) -0.0005(19)
C17 0.044(2) 0.043(2) 0.040(2) -0.0091(18) -0.006(2) 0.000(2)
C18 0.038(2) 0.040(2) 0.038(2) -0.0013(18) -0.0063(18) -0.0056(18)
C19 0.031(2) 0.034(2) 0.0285(18) 0.0056(16) 0.0004(16) -0.0055(18)
C20 0.030(2) 0.035(2) 0.034(2) 0.0053(16) -0.0070(17) -0.0045(17)
C21 0.034(2) 0.035(2) 0.046(2) 0.0000(18) -0.0038(19) -0.0012(18)
C22 0.044(3) 0.046(2) 0.057(3) 0.009(2) -0.009(2) 0.005(2)
C23 0.050(3) 0.051(3) 0.073(3) -0.017(2) -0.003(2) 0.008(2)
C24 0.037(2) 0.033(2) 0.036(2) 0.0009(17) -0.0013(17) -0.0009(17)
C25 0.033(2) 0.030(2) 0.065(3) -0.0015(19) 0.002(2) 0.0031(18)
C26 0.045(3) 0.055(3) 0.080(3) 0.007(3) 0.022(3) 0.006(2)
C27 0.036(3) 0.064(3) 0.080(3) 0.004(3) -0.012(2) 0.001(2)
C28 0.028(2) 0.034(2) 0.036(2) 0.0039(17) 0.0007(18) 0.0028(16)
C29 0.034(2) 0.038(2) 0.043(2) 0.0077(18) 0.0064(18) 0.0033(18)
C30 0.036(3) 0.051(3) 0.071(3) 0.015(2) 0.010(2) -0.004(2)
C31 0.047(3) 0.039(2) 0.055(3) 0.005(2) -0.004(2) 0.003(2)
C32 0.052(3) 0.059(3) 0.042(2) -0.005(2) 0.013(2) -0.001(2)
O1B 0.0423(17) 0.0451(16) 0.0428(16) 0.0003(13) 0.0017(13) -0.0057(13)
O2B 0.082(3) 0.059(2) 0.060(2) -0.0111(16) 0.0237(18) -0.0335(19)
O3B 0.0397(16) 0.0416(16) 0.0463(16) 0.0031(13) -0.0128(13) -0.0007(13)
O4B 0.0274(14) 0.0445(15) 0.0406(15) -0.0012(12) -0.0013(12) 0.0029(12)
O5B 0.0334(15) 0.0322(14) 0.0404(14) 0.0001(12) 0.0019(12) -0.0018(12)
O6B 0.0298(15) 0.0459(15) 0.0355(14) -0.0024(12) 0.0025(12) -0.0020(13)
O7B 0.0276(14) 0.0660(18) 0.0275(13) 0.0053(13) 0.0050(11) -0.0005(13)
N1B 0.0327(18) 0.0283(17) 0.0381(17) 0.0015(14) -0.0071(15) -0.0007(14)
N2B 0.0248(17) 0.0320(16) 0.0296(16) 0.0011(13) -0.0011(13) 0.0008(14)
N3B 0.0265(17) 0.0343(17) 0.0316(16) 0.0020(13) -0.0008(13) -0.0014(14)
N4B 0.0236(17) 0.059(2) 0.0315(17) -0.0009(16) -0.0001(14) -0.0101(16)
N5B 0.0365(19) 0.066(2) 0.0325(18) 0.0026(17) 0.0038(15) -0.0059(18)
C1B 0.048(3) 0.053(3) 0.043(2) 0.008(2) 0.008(2) 0.000(2)
C2B 0.040(2) 0.031(2) 0.045(2) 0.0037(18) 0.0012(19) -0.0019(19)
C3B 0.033(2) 0.027(2) 0.051(2) 0.0023(17) -0.0030(19) 0.0005(17)
C4B 0.027(2) 0.037(2) 0.034(2) 0.0024(16) -0.0008(18) 0.0001(17)
C5B 0.030(2) 0.034(2) 0.0271(18) 0.0005(15) -0.0029(16) 0.0012(17)
C6B 0.032(2) 0.043(2) 0.0312(19) 0.0003(17) 0.0026(17) -0.0007(18)
C7B 0.043(3) 0.037(2) 0.030(2) -0.0012(17) -0.0037(17) 0.0013(18)
C8B 0.056(3) 0.048(3) 0.040(2) -0.005(2) -0.002(2) 0.010(2)
C9B 0.075(4) 0.040(3) 0.052(3) -0.008(2) -0.011(3) 0.013(2)
C10B 0.069(4) 0.035(2) 0.066(3) -0.006(2) -0.020(3) -0.003(2)
C11B 0.052(3) 0.043(2) 0.048(2) -0.0027(19) -0.013(2) -0.008(2)
C12B 0.040(2) 0.035(2) 0.036(2) -0.0027(17) -0.0117(18) -0.0007(18)
C13B 0.034(2) 0.039(2) 0.037(2) -0.0039(17) -0.0043(18) -0.0035(18)
C14B 0.023(2) 0.031(2) 0.036(2) -0.0016(16) 0.0022(16) -0.0027(16)
C15B 0.022(2) 0.047(2) 0.0318(19) -0.0003(17) 0.0019(16) -0.0022(17)
C16B 0.040(3) 0.061(3) 0.042(2) 0.011(2) -0.002(2) -0.019(2)
C17B 0.062(3) 0.047(2) 0.047(3) 0.013(2) -0.006(2) -0.021(2)
C18B 0.047(3) 0.033(2) 0.045(2) 0.0058(18) 0.002(2) -0.0032(19)
C19B 0.026(2) 0.037(2) 0.0289(19) -0.0043(16) 0.0018(16) -0.0028(17)
C20B 0.026(2) 0.050(2) 0.031(2) 0.0014(17) 0.0027(16) -0.0033(18)
C21B 0.032(2) 0.070(3) 0.034(2) -0.004(2) 0.0030(18) -0.014(2)
C22B 0.054(3) 0.079(3) 0.055(3) 0.018(3) -0.005(2) -0.007(3)
C23B 0.057(3) 0.100(4) 0.059(3) -0.005(3) 0.023(3) 0.005(3)
C24B 0.036(2) 0.030(2) 0.049(2) -0.0054(18) 0.0055(19) -0.0051(17)
C25B 0.040(2) 0.033(2) 0.061(3) -0.0020(19) 0.010(2) -0.0025(18)
C26B 0.064(3) 0.050(3) 0.055(3) -0.010(2) 0.019(2) -0.013(2)
C27B 0.047(3) 0.067(3) 0.088(4) 0.002(3) 0.011(3) 0.010(3)
C28B 0.026(2) 0.047(2) 0.035(2) 0.0045(18) 0.0020(17) 0.0035(18)
C29B 0.039(2) 0.035(2) 0.0276(19) -0.0002(16) 0.0052(17) 0.0043(18)
C30B 0.043(2) 0.041(2) 0.053(3) 0.005(2) -0.007(2) -0.001(2)
C31B 0.064(3) 0.036(2) 0.051(3) -0.0061(19) 0.023(2) -0.004(2)
C32B 0.042(2) 0.044(2) 0.038(2) 0.0019(18) 0.0108(19) 0.0018(19)
O1S 0.066(2) 0.062(2) 0.118(3) -0.010(2) 0.039(2) -0.0105(19)
C1S 0.053(3) 0.057(3) 0.054(3) 0.004(2) 0.009(2) 0.000(2)
C2S 0.048(3) 0.062(3) 0.060(3) 0.011(2) 0.002(2) 0.000(2)
C3S 0.045(3) 0.060(3) 0.080(4) 0.005(3) 0.003(3) 0.001(2)
C4S 0.052(3) 0.057(3) 0.073(3) -0.005(2) 0.007(3) -0.005(2)

loop_
_atom_type_symbol
_atom_type_description
_atom_type_scat_dispersion_real
_atom_type_scat_dispersion_imag
_atom_type_scat_source
C C 0.0181 0.0091 'International Tables Vol C Tables 4.2.6.8 and 6.1.1.4'
H H 0.0000 0.0000 'International Tables Vol C Tables 4.2.6.8 and 6.1.1.4'
N N 0.0311 0.0180 'International Tables Vol C Tables 4.2.6.8 and 6.1.1.4'
O O 0.0492 0.0322 'International Tables Vol C Tables 4.2.6.8 and 6.1.1.4'

loop_
_geom_angle_atom_site_label_1
_geom_angle_atom_site_label_2
_geom_angle_atom_site_label_3
_geom_angle
C2 O1 C1 115.5(3)
C28 O7 C29 120.9(3)
C4 N1 C3 123.5(3)
C4 N1 H1 119(3)
C3 N1 H1 117(3)
C14 N2 C5 122.6(3)
C14 N2 H2 117(3)
C5 N2 H2 118(3)
C19 N3 C18 128.7(3)
C19 N3 C15 118.4(3)
C18 N3 C15 111.8(3)
C28 N4 C20 121.4(3)
C28 N4 H4 117(3)
C20 N4 H4 116(3)
C21 N5 C23 109.7(3)
C21 N5 C22 112.2(3)
C23 N5 C22 110.3(3)
O1 C1 H1A 109.5
O1 C1 H1B 109.5
H1A C1 H1B 109.5
O1 C1 H1C 109.5
H1A C1 H1C 109.5
H1B C1 H1C 109.5
O2 C2 O1 123.7(4)
O2 C2 C3 125.8(3)
O1 C2 C3 110.5(3)
N1 C3 C2 110.0(3)
N1 C3 C24 110.3(3)
C2 C3 C24 112.1(3)
N1 C3 H3 108.1
C2 C3 H3 108.1
C24 C3 H3 108.1
O3 C4 N1 123.2(3)
O3 C4 C5 119.7(3)
N1 C4 C5 117.1(3)
N2 C5 C4 112.6(3)
N2 C5 C6 111.1(3)
C4 C5 C6 112.7(3)
N2 C5 C13 107.3(3)
C4 C5 C13 109.3(3)
C6 C5 C13 103.2(3)
C7 C6 C5 104.8(3)
C7 C6 H6A 110.8
C5 C6 H6A 110.8
C7 C6 H6B 110.8
C5 C6 H6B 110.8
H6A C6 H6B 108.9
C8 C7 C12 120.9(4)
C8 C7 C6 129.2(4)
C12 C7 C6 109.8(3)
C7 C8 C9 118.8(4)
C7 C8 H8 120.6
C9 C8 H8 120.6
C10 C9 C8 120.5(4)
C10 C9 H9 119.7
C8 C9 H9 119.7
C11 C10 C9 121.0(4)
C11 C10 H10 119.5
C9 C10 H10 119.5
C10 C11 C12 118.8(4)
C10 C11 H11 120.6
C12 C11 H11 120.6
C7 C12 C11 119.9(3)
C7 C12 C13 110.2(3)
C11 C12 C13 129.8(4)
C12 C13 C5 103.9(3)
C12 C13 H13A 111.0
C5 C13 H13A 111.0
C12 C13 H13B 111.0
C5 C13 H13B 111.0
H13A C13 H13B 109.0
O4 C14 N2 122.8(3)
O4 C14 C15 120.0(3)
N2 C14 C15 117.2(3)
N3 C15 C14 114.5(3)
N3 C15 C16 103.7(3)
C14 C15 C16 112.3(3)
N3 C15 H15 108.7
C14 C15 H15 108.7
C16 C15 H15 108.7
C15 C16 C17 103.5(3)
C15 C16 H16A 111.1
C17 C16 H16A 111.1
C15 C16 H16B 111.1
C17 C16 H16B 111.1
H16A C16 H16B 109.0
C18 C17 C16 102.8(3)
C18 C17 H17A 111.2
C16 C17 H17A 111.2
C18 C17 H17B 111.2
C16 C17 H17B 111.2
H17A C17 H17B 109.1
N3 C18 C17 102.7(3)
N3 C18 H18A 111.2
C17 C18 H18A 111.2
N3 C18 H18B 111.2
C17 C18 H18B 111.2
H18A C18 H18B 109.1
O5 C19 N3 120.3(3)
O5 C19 C20 119.8(3)
N3 C19 C20 119.9(3)
N4 C20 C21 112.8(3)
N4 C20 C19 113.8(3)
C21 C20 C19 108.6(3)
N4 C20 H20 107.1
C21 C20 H20 107.1
C19 C20 H20 107.1
N5 C21 C20 113.3(3)
N5 C21 H21A 108.9
C20 C21 H21A 108.9
N5 C21 H21B 108.9
C20 C21 H21B 108.9
H21A C21 H21B 107.7
N5 C22 H22A 109.5
N5 C22 H22B 109.5
H22A C22 H22B 109.5
N5 C22 H22C 109.5
H22A C22 H22C 109.5
H22B C22 H22C 109.5
N5 C23 H23A 109.5
N5 C23 H23B 109.5
H23A C23 H23B 109.5
N5 C23 H23C 109.5
H23A C23 H23C 109.5
H23B C23 H23C 109.5
C25 C24 C3 114.6(3)
C25 C24 H24A 108.6
C3 C24 H24A 108.6
C25 C24 H24B 108.6
C3 C24 H24B 108.6
H24A C24 H24B 107.6
C26 C25 C27 111.5(4)
C26 C25 C24 108.5(3)
C27 C25 C24 111.8(4)
C26 C25 H25 108.3
C27 C25 H25 108.3
C24 C25 H25 108.3
C25 C26 H26A 109.5
C25 C26 H26B 109.5
H26A C26 H26B 109.5
C25 C26 H26C 109.5
H26A C26 H26C 109.5
H26B C26 H26C 109.5
C25 C27 H27A 109.5
C25 C27 H27B 109.5
H27A C27 H27B 109.5
C25 C27 H27C 109.5
H27A C27 H27C 109.5
H27B C27 H27C 109.5
O6 C28 O7 125.5(3)
O6 C28 N4 124.8(3)
O7 C28 N4 109.7(3)
O7 C29 C30 102.0(3)
O7 C29 C32 110.7(3)
C30 C29 C32 110.5(3)
O7 C29 C31 109.5(3)
C30 C29 C31 110.6(4)
C32 C29 C31 113.0(4)
C29 C30 H30A 109.5
C29 C30 H30B 109.5
H30A C30 H30B 109.5
C29 C30 H30C 109.5
H30A C30 H30C 109.5
H30B C30 H30C 109.5
C29 C31 H31A 109.5
C29 C31 H31B 109.5
H31A C31 H31B 109.5
C29 C31 H31C 109.5
H31A C31 H31C 109.5
H31B C31 H31C 109.5
C29 C32 H32A 109.5
C29 C32 H32B 109.5
H32A C32 H32B 109.5
C29 C32 H32C 109.5
H32A C32 H32C 109.5
H32B C32 H32C 109.5
C2B O1B C1B 116.3(3)
C28B O7B C29B 121.7(3)
C4B N1B C3B 122.0(3)
C4B N1B H1BA 121(2)
C3B N1B H1BA 115(2)
C14B N2B C5B 120.0(3)
C14B N2B H2B 118(2)
C5B N2B H2B 120(2)
C19B N3B C15B 118.9(3)
C19B N3B C18B 127.7(3)
C15B N3B C18B 112.5(3)
C28B N4B C20B 120.9(3)
C28B N4B H4B 121(2)
C20B N4B H4B 118(2)
C22B N5B C21B 111.1(4)
C22B N5B C23B 110.4(4)
C21B N5B C23B 110.0(4)
O1B C1B H1BB 109.5
O1B C1B H1BC 109.5
H1BB C1B H1BC 109.5
O1B C1B H1BD 109.5
H1BB C1B H1BD 109.5
H1BC C1B H1BD 109.5
O2B C2B O1B 122.4(4)
O2B C2B C3B 124.7(4)
O1B C2B C3B 112.8(3)
N1B C3B C2B 111.6(3)
N1B C3B C24B 110.3(3)
C2B C3B C24B 111.3(3)
N1B C3B H3B 107.8
C2B C3B H3B 107.8
C24B C3B H3B 107.8
O3B C4B N1B 123.3(3)
O3B C4B C5B 121.4(3)
N1B C4B C5B 115.0(3)
N2B C5B C13B 110.5(3)
N2B C5B C4B 110.6(3)
C13B C5B C4B 113.2(3)
N2B C5B C6B 108.7(3)
C13B C5B C6B 104.5(3)
C4B C5B C6B 109.0(3)
C7B C6B C5B 103.7(3)
C7B C6B H6BA 111.0
C5B C6B H6BA 111.0
C7B C6B H6BB 111.0
C5B C6B H6BB 111.0
H6BA C6B H6BB 109.0
C12B C7B C8B 120.3(4)
C12B C7B C6B 110.8(3)
C8B C7B C6B 128.9(4)
C7B C8B C9B 118.5(5)
C7B C8B H8B 120.8
C9B C8B H8B 120.8
C10B C9B C8B 121.0(4)
C10B C9B H9B 119.5
C8B C9B H9B 119.5
C11B C10B C9B 120.0(4)
C11B C10B H10B 120.0
C9B C10B H10B 120.0
C10B C11B C12B 119.2(4)
C10B C11B H11B 120.4
C12B C11B H11B 120.4
C7B C12B C11B 120.9(4)
C7B C12B C13B 110.3(3)
C11B C12B C13B 128.7(4)
C12B C13B C5B 104.0(3)
C12B C13B H13C 111.0
C5B C13B H13C 111.0
C12B C13B H13D 111.0
C5B C13B H13D 111.0
H13C C13B H13D 109.0
O4B C14B N2B 121.9(3)
O4B C14B C15B 119.1(3)
N2B C14B C15B 119.0(3)
N3B C15B C14B 114.5(3)
N3B C15B C16B 103.8(3)
C14B C15B C16B 111.9(3)
N3B C15B H15B 108.8
C14B C15B H15B 108.8
C16B C15B H15B 108.8
C17B C16B C15B 103.7(3)
C17B C16B H16C 111.0
C15B C16B H16C 111.0
C17B C16B H16D 111.0
C15B C16B H16D 111.0
H16C C16B H16D 109.0
C18B C17B C16B 104.0(3)
C18B C17B H17C 110.9
C16B C17B H17C 110.9
C18B C17B H17D 110.9
C16B C17B H17D 110.9
H17C C17B H17D 109.0
N3B C18B C17B 102.1(3)
N3B C18B H18C 111.4
C17B C18B H18C 111.4
N3B C18B H18D 111.4
C17B C18B H18D 111.4
H18C C18B H18D 109.2
O5B C19B N3B 120.7(3)
O5B C19B C20B 120.9(3)
N3B C19B C20B 118.4(3)
N4B C20B C19B 111.4(3)
N4B C20B C21B 108.7(3)
C19B C20B C21B 107.4(3)
N4B C20B H20B 109.8
C19B C20B H20B 109.8
C21B C20B H20B 109.8
N5B C21B C20B 110.7(3)
N5B C21B H21C 109.5
C20B C21B H21C 109.5
N5B C21B H21D 109.5
C20B C21B H21D 109.5
H21C C21B H21D 108.1
N5B C22B H22D 109.5
N5B C22B H22E 109.5
H22D C22B H22E 109.5
N5B C22B H22F 109.5
H22D C22B H22F 109.5
H22E C22B H22F 109.5
N5B C23B H23D 109.5
N5B C23B H23E 109.5
H23D C23B H23E 109.5
N5B C23B H23F 109.5
H23D C23B H23F 109.5
H23E C23B H23F 109.5
C3B C24B C25B 114.2(3)
C3B C24B H24C 108.7
C25B C24B H24C 108.7
C3B C24B H24D 108.7
C25B C24B H24D 108.7
H24C C24B H24D 107.6
C27B C25B C26B 111.1(4)
C27B C25B C24B 111.5(4)
C26B C25B C24B 110.1(4)
C27B C25B H25B 108.0
C26B C25B H25B 108.0
C24B C25B H25B 108.0
C25B C26B H26D 109.5
C25B C26B H26E 109.5
H26D C26B H26E 109.5
C25B C26B H26F 109.5
H26D C26B H26F 109.5
H26E C26B H26F 109.5
C25B C27B H27D 109.5
C25B C27B H27E 109.5
H27D C27B H27E 109.5
C25B C27B H27F 109.5
H27D C27B H27F 109.5
H27E C27B H27F 109.5
O6B C28B N4B 124.7(4)
O6B C28B O7B 126.4(3)
N4B C28B O7B 108.8(3)
O7B C29B C30B 109.4(3)
O7B C29B C32B 101.4(3)
C30B C29B C32B 111.4(3)
O7B C29B C31B 110.9(3)
C30B C29B C31B 111.4(3)
C32B C29B C31B 111.9(3)
C29B C30B H30D 109.5
C29B C30B H30E 109.5
H30D C30B H30E 109.5
C29B C30B H30F 109.5
H30D C30B H30F 109.5
H30E C30B H30F 109.5
C29B C31B H31D 109.5
C29B C31B H31E 109.5
H31D C31B H31E 109.5
C29B C31B H31F 109.5
H31D C31B H31F 109.5
H31E C31B H31F 109.5
C29B C32B H32D 109.5
C29B C32B H32E 109.5
H32D C32B H32E 109.5
C29B C32B H32F 109.5
H32D C32B H32F 109.5
H32E C32B H32F 109.5
C1S O1S C4S 107.7(3)
O1S C1S C2S 103.1(4)
O1S C1S H1SA 111.1
C2S C1S H1SA 111.1
O1S C1S H1SB 111.1
C2S C1S H1SB 111.1
H1SA C1S H1SB 109.1
C1S C2S C3S 101.8(4)
C1S C2S H2SA 111.4
C3S C2S H2SA 111.4
C1S C2S H2SB 111.4
C3S C2S H2SB 111.4
H2SA C2S H2SB 109.3
C4S C3S C2S 102.1(4)
C4S C3S H3SA 111.4
C2S C3S H3SA 111.4
C4S C3S H3SB 111.4
C2S C3S H3SB 111.4
H3SA C3S H3SB 109.2
O1S C4S C3S 106.9(4)
O1S C4S H4SA 110.3
C3S C4S H4SA 110.3
O1S C4S H4SB 110.3
C3S C4S H4SB 110.3
H4SA C4S H4SB 108.6

loop_
_geom_bond_atom_site_label_1
_geom_bond_atom_site_label_2
_geom_bond_distance
O1 C2 1.342(5)
O1 C1 1.440(5)
O2 C2 1.199(5)
O3 C4 1.240(4)
O4 C14 1.231(4)
O5 C19 1.232(4)
O6 C28 1.224(4)
O7 C28 1.345(4)
O7 C29 1.474(4)
N1 C4 1.335(5)
N1 C3 1.442(5)
N1 H1 0.95(2)
N2 C14 1.352(5)
N2 C5 1.472(5)
N2 H2 0.94(2)
N3 C19 1.340(5)
N3 C18 1.464(5)
N3 C15 1.468(5)
N4 C28 1.353(5)
N4 C20 1.453(5)
N4 H4 0.94(3)
N5 C21 1.457(5)
N5 C23 1.460(5)
N5 C22 1.464(5)
C1 H1A 0.9800
C1 H1B 0.9800
C1 H1C 0.9800
C2 C3 1.517(6)
C3 C24 1.538(5)
C3 H3 1.0000
C4 C5 1.528(5)
C5 C6 1.543(5)
C5 C13 1.551(5)
C6 C7 1.505(5)
C6 H6A 0.9900
C6 H6B 0.9900
C7 C8 1.381(5)
C7 C12 1.392(5)
C8 C9 1.384(6)
C8 H8 0.9500
C9 C10 1.382(7)
C9 H9 0.9500
C10 C11 1.381(6)
C10 H10 0.9500
C11 C12 1.394(5)
C11 H11 0.9500
C12 C13 1.513(5)
C13 H13A 0.9900
C13 H13B 0.9900
C14 C15 1.517(5)
C15 C16 1.521(5)
C15 H15 1.0000
C16 C17 1.523(6)
C16 H16A 0.9900
C16 H16B 0.9900
C17 C18 1.520(6)
C17 H17A 0.9900
C17 H17B 0.9900
C18 H18A 0.9900
C18 H18B 0.9900
C19 C20 1.535(5)
C20 C21 1.530(5)
C20 H20 1.0000
C21 H21A 0.9900
C21 H21B 0.9900
C22 H22A 0.9800
C22 H22B 0.9800
C22 H22C 0.9800
C23 H23A 0.9800
C23 H23B 0.9800
C23 H23C 0.9800
C24 C25 1.526(6)
C24 H24A 0.9900
C24 H24B 0.9900
C25 C26 1.514(6)
C25 C27 1.517(6)
C25 H25 1.0000
C26 H26A 0.9800
C26 H26B 0.9800
C26 H26C 0.9800
C27 H27A 0.9800
C27 H27B 0.9800
C27 H27C 0.9800
C29 C30 1.506(6)
C29 C32 1.513(6)
C29 C31 1.521(6)
C30 H30A 0.9800
C30 H30B 0.9800
C30 H30C 0.9800
C31 H31A 0.9800
C31 H31B 0.9800
C31 H31C 0.9800
C32 H32A 0.9800
C32 H32B 0.9800
C32 H32C 0.9800
O1B C2B 1.330(5)
O1B C1B 1.451(5)
O2B C2B 1.204(5)
O3B C4B 1.221(4)
O4B C14B 1.228(4)
O5B C19B 1.234(4)
O6B C28B 1.216(4)
O7B C28B 1.349(5)
O7B C29B 1.470(4)
N1B C4B 1.351(5)
N1B C3B 1.456(5)
N1B H1BA 0.94(2)
N2B C14B 1.342(5)
N2B C5B 1.472(4)
N2B H2B 0.92(2)
N3B C19B 1.341(5)
N3B C15B 1.454(5)
N3B C18B 1.480(5)
N4B C28B 1.344(5)
N4B C20B 1.445(5)
N4B H4B 0.93(2)
N5B C22B 1.447(6)
N5B C21B 1.453(5)
N5B C23B 1.454(6)
C1B H1BB 0.9800
C1B H1BC 0.9800
C1B H1BD 0.9800
C2B C3B 1.522(6)
C3B C24B 1.528(6)
C3B H3B 1.0000
C4B C5B 1.539(5)
C5B C13B 1.538(5)
C5B C6B 1.548(5)
C6B C7B 1.509(5)
C6B H6BA 0.9900
C6B H6BB 0.9900
C7B C12B 1.379(6)
C7B C8B 1.390(6)
C8B C9B 1.396(6)
C8B H8B 0.9500
C9B C10B 1.383(7)
C9B H9B 0.9500
C10B C11B 1.381(7)
C10B H10B 0.9500
C11B C12B 1.390(6)
C11B H11B 0.9500
C12B C13B 1.510(6)
C13B H13C 0.9900
C13B H13D 0.9900
C14B C15B 1.508(5)
C15B C16B 1.534(5)
C15B H15B 1.0000
C16B C17B 1.520(6)
C16B H16C 0.9900
C16B H16D 0.9900
C17B C18B 1.515(6)
C17B H17C 0.9900
C17B H17D 0.9900
C18B H18C 0.9900
C18B H18D 0.9900
C19B C20B 1.516(5)
C20B C21B 1.531(5)
C20B H20B 1.0000
C21B H21C 0.9900
C21B H21D 0.9900
C22B H22D 0.9800
C22B H22E 0.9800
C22B H22F 0.9800
C23B H23D 0.9800
C23B H23E 0.9800
C23B H23F 0.9800
C24B C25B 1.534(6)
C24B H24C 0.9900
C24B H24D 0.9900
C25B C27B 1.512(6)
C25B C26B 1.525(6)
C25B H25B 1.0000
C26B H26D 0.9800
C26B H26E 0.9800
C26B H26F 0.9800
C27B H27D 0.9800
C27B H27E 0.9800
C27B H27F 0.9800
C29B C30B 1.505(5)
C29B C32B 1.512(6)
C29B C31B 1.520(6)
C30B H30D 0.9800
C30B H30E 0.9800
C30B H30F 0.9800
C31B H31D 0.9800
C31B H31E 0.9800
C31B H31F 0.9800
C32B H32D 0.9800
C32B H32E 0.9800
C32B H32F 0.9800
O1S C1S 1.427(6)
O1S C4S 1.451(6)
C1S C2S 1.484(6)
C1S H1SA 0.9900
C1S H1SB 0.9900
C2S C3S 1.545(7)
C2S H2SA 0.9900
C2S H2SB 0.9900
C3S C4S 1.512(7)
C3S H3SA 0.9900
C3S H3SB 0.9900
C4S H4SA 0.9900
C4S H4SB 0.9900

loop_
_geom_hbond_atom_site_label_D
_geom_hbond_atom_site_label_H
_geom_hbond_atom_site_label_A
_geom_hbond_distance_DH
_geom_hbond_distance_HA
_geom_hbond_distance_DA
_geom_hbond_angle_DHA
_geom_hbond_site_symmetry_A
N1 H1 O5 0.95(2) 2.01(3) 2.897(4) 154(4) .
N2 H2 O6 0.94(2) 2.06(3) 2.926(4) 153(4) .
N4 H4 O4 0.94(3) 1.89(3) 2.812(4) 166(4) 4_455
N1B H1BA O5B 0.94(2) 2.30(3) 3.192(4) 158(3) .
N2B H2B O6B 0.92(2) 2.35(3) 3.198(4) 153(3) .
N4B H4B O4B 0.93(2) 1.96(3) 2.874(4) 167(4) 4_556

loop_
_geom_torsion_atom_site_label_1
_geom_torsion_atom_site_label_2
_geom_torsion_atom_site_label_3
_geom_torsion_atom_site_label_4
_geom_torsion
C1 O1 C2 O2 -0.6(5)
C1 O1 C2 C3 -179.7(3)
C4 N1 C3 C2 -117.7(4)
C4 N1 C3 C24 118.1(4)
O2 C2 C3 N1 5.1(5)
O1 C2 C3 N1 -175.9(3)
O2 C2 C3 C24 128.2(4)
O1 C2 C3 C24 -52.8(4)
C3 N1 C4 O3 5.2(6)
C3 N1 C4 C5 -177.6(3)
C14 N2 C5 C4 67.3(4)
C14 N2 C5 C6 -60.3(4)
C14 N2 C5 C13 -172.4(3)
O3 C4 C5 N2 -165.6(3)
N1 C4 C5 N2 17.1(4)
O3 C4 C5 C6 -38.9(5)
N1 C4 C5 C6 143.9(3)
O3 C4 C5 C13 75.3(4)
N1 C4 C5 C13 -102.0(4)
N2 C5 C6 C7 -87.6(3)
C4 C5 C6 C7 144.9(3)
C13 C5 C6 C7 27.1(4)
C5 C6 C7 C8 165.5(4)
C5 C6 C7 C12 -17.3(4)
C12 C7 C8 C9 -0.5(5)
C6 C7 C8 C9 176.4(4)
C7 C8 C9 C10 1.2(6)
C8 C9 C10 C11 -1.0(6)
C9 C10 C11 C12 0.0(6)
C8 C7 C12 C11 -0.5(5)
C6 C7 C12 C11 -177.9(3)
C8 C7 C12 C13 177.1(3)
C6 C7 C12 C13 -0.4(4)
C10 C11 C12 C7 0.7(5)
C10 C11 C12 C13 -176.3(4)
C7 C12 C13 C5 17.8(4)
C11 C12 C13 C5 -165.0(4)
N2 C5 C13 C12 90.3(3)
C4 C5 C13 C12 -147.3(3)
C6 C5 C13 C12 -27.1(3)
C5 N2 C14 O4 6.6(5)
C5 N2 C14 C15 -175.9(3)
C19 N3 C15 C14 62.5(4)
C18 N3 C15 C14 -128.4(3)
C19 N3 C15 C16 -174.9(3)
C18 N3 C15 C16 -5.8(4)
O4 C14 C15 N3 -153.4(3)
N2 C14 C15 N3 29.0(4)
O4 C14 C15 C16 88.7(4)
N2 C14 C15 C16 -88.9(4)
N3 C15 C16 C17 27.7(4)
C14 C15 C16 C17 151.8(3)
C15 C16 C17 C18 -39.2(4)
C19 N3 C18 C17 149.2(3)
C15 N3 C18 C17 -18.5(4)
C16 C17 C18 N3 35.0(4)
C18 N3 C19 O5 -170.8(3)
C15 N3 C19 O5 -3.9(5)
C18 N3 C19 C20 8.4(5)
C15 N3 C19 C20 175.4(3)
C28 N4 C20 C21 -74.0(4)
C28 N4 C20 C19 50.3(5)
O5 C19 C20 N4 -134.5(3)
N3 C19 C20 N4 46.3(4)
O5 C19 C20 C21 -7.9(5)
N3 C19 C20 C21 172.8(3)
C23 N5 C21 C20 165.6(4)
C22 N5 C21 C20 -71.4(4)
N4 C20 C21 N5 -51.3(4)
C19 C20 C21 N5 -178.4(3)
N1 C3 C24 C25 -63.9(4)
C2 C3 C24 C25 173.2(3)
C3 C24 C25 C26 177.6(4)
C3 C24 C25 C27 -59.0(4)
C29 O7 C28 O6 -7.5(5)
C29 O7 C28 N4 172.1(3)
C20 N4 C28 O6 -18.5(6)
C20 N4 C28 O7 161.9(3)
C28 O7 C29 C30 179.9(3)
C28 O7 C29 C32 62.3(4)
C28 O7 C29 C31 -62.9(4)
C1B O1B C2B O2B -2.6(6)
C1B O1B C2B C3B 174.4(3)
C4B N1B C3B C2B -99.8(4)
C4B N1B C3B C24B 136.0(4)
O2B C2B C3B N1B -141.9(4)
O1B C2B C3B N1B 41.1(5)
O2B C2B C3B C24B -18.2(6)
O1B C2B C3B C24B 164.8(3)
C3B N1B C4B O3B 5.2(6)
C3B N1B C4B C5B 179.4(3)
C14B N2B C5B C13B -66.9(4)
C14B N2B C5B C4B 59.3(4)
C14B N2B C5B C6B 178.9(3)
O3B C4B C5B N2B -148.6(3)
N1B C4B C5B N2B 37.2(4)
O3B C4B C5B C13B -23.9(5)
N1B C4B C5B C13B 161.8(3)
O3B C4B C5B C6B 91.9(4)
N1B C4B C5B C6B -82.4(4)
N2B C5B C6B C7B 93.8(3)
C13B C5B C6B C7B -24.2(4)
C4B C5B C6B C7B -145.5(3)
C5B C6B C7B C12B 14.6(4)
C5B C6B C7B C8B -167.2(4)
C12B C7B C8B C9B -1.4(6)
C6B C7B C8B C9B -179.5(4)
C7B C8B C9B C10B -0.3(6)
C8B C9B C10B C11B 1.2(7)
C9B C10B C11B C12B -0.5(7)
C8B C7B C12B C11B 2.1(6)
C6B C7B C12B C11B -179.4(3)
C8B C7B C12B C13B -176.9(3)
C6B C7B C12B C13B 1.5(4)
C10B C11B C12B C7B -1.2(6)
C10B C11B C12B C13B 177.7(4)
C7B C12B C13B C5B -17.1(4)
C11B C12B C13B C5B 164.0(4)
N2B C5B C13B C12B -91.7(3)
C4B C5B C13B C12B 143.5(3)
C6B C5B C13B C12B 25.1(4)
C5B N2B C14B O4B 3.8(5)
C5B N2B C14B C15B -177.2(3)
C19B N3B C15B C14B 71.2(4)
C18B N3B C15B C14B -118.4(3)
C19B N3B C15B C16B -166.5(3)
C18B N3B C15B C16B 3.9(4)
O4B C14B C15B N3B -163.8(3)
N2B C14B C15B N3B 17.2(5)
O4B C14B C15B C16B 78.3(4)
N2B C14B C15B C16B -100.7(4)
N3B C15B C16B C17B -25.1(4)
C14B C15B C16B C17B 99.0(4)
C15B C16B C17B C18B 37.0(4)
C19B N3B C18B C17B -171.9(3)
C15B N3B C18B C17B 18.8(4)
C16B C17B C18B N3B -33.8(4)
C15B N3B C19B O5B -10.2(5)
C18B N3B C19B O5B -179.0(3)
C15B N3B C19B C20B 168.1(3)
C18B N3B C19B C20B -0.7(5)
C28B N4B C20B C19B -49.3(5)
C28B N4B C20B C21B -167.4(4)
O5B C19B C20B N4B -48.3(5)
N3B C19B C20B N4B 133.5(3)
O5B C19B C20B C21B 70.6(4)
N3B C19B C20B C21B -107.7(4)
C22B N5B C21B C20B 97.7(4)
C23B N5B C21B C20B -139.8(4)
N4B C20B C21B N5B -175.0(3)
C19B C20B C21B N5B 64.4(4)
N1B C3B C24B C25B -64.4(4)
C2B C3B C24B C25B 171.2(3)
C3B C24B C25B C27B -70.5(5)
C3B C24B C25B C26B 165.7(3)
C20B N4B C28B O6B 5.7(6)
C20B N4B C28B O7B -173.6(3)
C29B O7B C28B O6B 13.9(6)
C29B O7B C28B N4B -166.8(3)
C28B O7B C29B C30B 62.9(4)
C28B O7B C29B C32B -179.3(3)
C28B O7B C29B C31B -60.3(4)
C4S O1S C1S C2S -36.5(5)
O1S C1S C2S C3S 43.1(5)
C1S C2S C3S C4S -33.4(5)
C1S O1S C4S C3S 14.5(6)
C2S C3S C4S O1S 12.3(5)
